data_7023178
loop_
_publ_author_name
'Azhakar, Ramachandran'
'Ghadwal, Rajendra S.'
'Roesky, Herbert W.'
'Hey, Jakob'
'Krause, Lennard'
'Stalke, Dietmar'

_publ_section_title
;
 Mixed valence \h6-arene cobalt(I) and cobalt(II) compound.
;
_journal_issue 28
_journal_name_full 'Dalton transactions (Cambridge, England : 2003)'
_journal_page_first 10277
_journal_page_last 10281
_journal_paper_doi 10.1039/c3dt50939g
_journal_volume 42
_journal_year 2013
_chemical_formula_moiety 'C30 H46 Br2 Cl2 Co N4 Si2'
_chemical_formula_sum 'C30 H46 Br2 Cl2 Co N4 Si2'
_chemical_formula_weight 808.54
_chemical_name_systematic
;
?
;
_space_group_IT_number 14
_symmetry_cell_setting monoclinic
_symmetry_space_group_name_Hall '-P 2yn'
_symmetry_space_group_name_H-M 'P 1 21/n 1'
_atom_sites_solution_hydrogens geom
_atom_sites_solution_primary direct
_atom_sites_solution_secondary difmap
_audit_creation_method SHELXL-97
_cell_angle_alpha 90.00
_cell_angle_beta 102.95(2)
_cell_angle_gamma 90.00
_cell_formula_units_Z 4
_cell_length_a 18.568(3)
_cell_length_b 9.504(2)
_cell_length_c 21.378(3)
_cell_measurement_reflns_used 9942
_cell_measurement_temperature 100(2)
_cell_measurement_theta_max 26.2475
_cell_measurement_theta_min 2.6025
_cell_volume 3676.6(11)
_computing_cell_refinement 'SAINT V7.68A'
_computing_data_collection 'APEX2 v2011.2'
_computing_data_reduction 'SAINT V7.68A'
_computing_molecular_graphics 'Mercury 2.4'
_computing_publication_material 'Mercury 2.4'
_computing_structure_refinement 'SHELXL-97 (Sheldrick, 2008)'
_computing_structure_solution 'SHELXS-97 (Sheldrick, 2008)'
_diffrn_ambient_temperature 100(2)
_diffrn_measured_fraction_theta_full 0.997
_diffrn_measured_fraction_theta_max 0.997
_diffrn_measurement_device_type 'Bruker Smart Apex II Quazar'
_diffrn_measurement_method 'omega and phi scans'
_diffrn_radiation_monochromator mirror
_diffrn_radiation_source 'fine-focus sealed tube'
_diffrn_radiation_type AgK\a
_diffrn_radiation_wavelength 0.56086
_diffrn_reflns_av_R_equivalents 0.0474
_diffrn_reflns_av_sigmaI/netI 0.0308
_diffrn_reflns_limit_h_max 28
_diffrn_reflns_limit_h_min -28
_diffrn_reflns_limit_k_max 14
_diffrn_reflns_limit_k_min -14
_diffrn_reflns_limit_l_max 32
_diffrn_reflns_limit_l_min -32
_diffrn_reflns_number 92551
_diffrn_reflns_theta_full 25.27
_diffrn_reflns_theta_max 25.27
_diffrn_reflns_theta_min 1.54
_exptl_absorpt_coefficient_mu 1.530
_exptl_absorpt_correction_T_max 0.8620
_exptl_absorpt_correction_T_min 0.8497
_exptl_absorpt_correction_type multi-scan
_exptl_absorpt_process_details SADABS-2008/2
_exptl_crystal_colour red
_exptl_crystal_density_diffrn 1.461
_exptl_crystal_density_method 'not measured'
_exptl_crystal_description block
_exptl_crystal_F_000 1652
_exptl_crystal_size_max 0.11
_exptl_crystal_size_mid 0.10
_exptl_crystal_size_min 0.10
_refine_diff_density_max 0.477
_refine_diff_density_min -0.311
_refine_diff_density_rms 0.070
_refine_ls_extinction_method none
_refine_ls_goodness_of_fit_ref 1.047
_refine_ls_hydrogen_treatment constr
_refine_ls_matrix_type full
_refine_ls_number_parameters 420
_refine_ls_number_reflns 13567
_refine_ls_number_restraints 79
_refine_ls_restrained_S_all 1.047
_refine_ls_R_factor_all 0.0374
_refine_ls_R_factor_gt 0.0266
_refine_ls_shift/su_max 0.003
_refine_ls_shift/su_mean 0.000
_refine_ls_structure_factor_coef Fsqd
_refine_ls_weighting_details 'calc w=1/[\s^2^(Fo^2^)+(0.0269P)^2^+0.6435P] where P=(Fo^2^+2Fc^2^)/3'
_refine_ls_weighting_scheme calc
_refine_ls_wR_factor_gt 0.0588
_refine_ls_wR_factor_ref 0.0614
_reflns_number_gt 11078
_reflns_number_total 13567
_reflns_threshold_expression >2sigma(I)
_cod_data_source_file c3dt50939g.txt
_cod_data_source_block p21n_final
_cod_original_sg_symbol_H-M P2(1)/n
_cod_database_code 7023178

loop_
_symmetry_equiv_pos_as_xyz
'x, y, z'
'-x+1/2, y+1/2, -z+1/2'
'-x, -y, -z'
'x-1/2, -y-1/2, z-1/2'

loop_
_atom_site_label
_atom_site_type_symbol
_atom_site_fract_x
_atom_site_fract_y
_atom_site_fract_z
_atom_site_U_iso_or_equiv
_atom_site_adp_type
_atom_site_occupancy
_atom_site_symmetry_multiplicity
_atom_site_calc_flag
_atom_site_refinement_flags
_atom_site_disorder_assembly
_atom_site_disorder_group
Co1 Co 0.033587(9) 0.567127(18) 0.276673(8) 0.01327(4) Uani 1 1 d D . .
Br1 Br 0.104446(9) 0.774778(17) 0.283543(8) 0.02032(4) Uani 0.9741(7) 1 d PD A 1
Cl1B Cl 0.0808(10) 0.7782(18) 0.2801(9) 0.02032(4) Uani 0.0259(7) 1 d PD A 2
Br2 Br 0.070562(9) 0.492184(19) 0.384546(7) 0.02271(4) Uani 0.9741(7) 1 d PD A 1
Cl2B Cl 0.0789(10) 0.467(2) 0.3693(7) 0.02271(4) Uani 0.0259(7) 1 d PD A 2
Si1 Si 0.032180(19) 0.54931(4) 0.174081(16) 0.01430(7) Uani 1 1 d D A .
Si2 Si -0.066208(19) 0.44279(4) 0.271416(16) 0.01416(7) Uani 1 1 d D A .
Cl1 Cl -0.01345(4) 0.38320(12) 0.11401(5) 0.02502(14) Uani 0.9741(7) 1 d PD A 1
Br1C Br -0.0265(8) 0.382(2) 0.1153(9) 0.02502(14) Uani 0.0259(7) 1 d PD A 2
Cl2 Cl -0.15453(4) 0.42626(9) 0.19046(4) 0.02458(12) Uani 0.9741(7) 1 d PD A 1
Br2C Br -0.1617(8) 0.4048(17) 0.1946(7) 0.02458(12) Uani 0.0259(7) 1 d PD A 2
N2 N 0.02296(6) 0.69992(12) 0.12009(5) 0.0163(2) Uani 1 1 d . . .
N3 N -0.06658(6) 0.27212(12) 0.30925(5) 0.0159(2) Uani 1 1 d . . .
N4 N -0.11694(6) 0.45973(12) 0.33465(5) 0.0173(2) Uani 1 1 d . . .
C1 C 0.09435(7) 0.68828(14) 0.11746(5) 0.0155(2) Uani 1 1 d . A .
N1 N 0.11948(6) 0.57245(12) 0.15017(5) 0.0168(2) Uani 1 1 d D . .
C2 C 0.19074(7) 0.49655(15) 0.16082(6) 0.0190(2) Uani 1 1 d DU A .
C3 C 0.2581(3) 0.5944(6) 0.1685(4) 0.0313(11) Uani 0.561(19) 1 d PDU A 1
H3A H 0.2561 0.6450 0.1282 0.047 Uiso 0.561(19) 1 calc PR A 1
H3B H 0.3035 0.5385 0.1793 0.047 Uiso 0.561(19) 1 calc PR A 1
H3C H 0.2575 0.6622 0.2030 0.047 Uiso 0.561(19) 1 calc PR A 1
C4 C 0.1913(5) 0.4014(9) 0.1031(4) 0.0288(13) Uani 0.561(19) 1 d PDU A 1
H4A H 0.1494 0.3363 0.0969 0.043 Uiso 0.561(19) 1 calc PR A 1
H4B H 0.2376 0.3477 0.1110 0.043 Uiso 0.561(19) 1 calc PR A 1
H4C H 0.1874 0.4593 0.0646 0.043 Uiso 0.561(19) 1 calc PR A 1
C5 C 0.1938(6) 0.4061(10) 0.2194(4) 0.0396(19) Uani 0.561(19) 1 d PDU A 1
H5A H 0.1509 0.3432 0.2119 0.059 Uiso 0.561(19) 1 calc PR A 1
H5B H 0.1932 0.4664 0.2565 0.059 Uiso 0.561(19) 1 calc PR A 1
H5C H 0.2393 0.3501 0.2279 0.059 Uiso 0.561(19) 1 calc PR A 1
C3A C 0.2532(4) 0.5912(8) 0.1946(7) 0.041(2) Uani 0.439(19) 1 d PDU A 2
H3A1 H 0.2428 0.6251 0.2349 0.062 Uiso 0.439(19) 1 calc PR A 2
H3A2 H 0.2576 0.6716 0.1669 0.062 Uiso 0.439(19) 1 calc PR A 2
H3A3 H 0.2996 0.5381 0.2036 0.062 Uiso 0.439(19) 1 calc PR A 2
C4A C 0.2005(8) 0.4346(13) 0.0981(5) 0.039(2) Uani 0.439(19) 1 d PDU A 2
H4A1 H 0.2055 0.5107 0.0685 0.058 Uiso 0.439(19) 1 calc PR A 2
H4A2 H 0.1573 0.3770 0.0792 0.058 Uiso 0.439(19) 1 calc PR A 2
H4A3 H 0.2450 0.3758 0.1060 0.058 Uiso 0.439(19) 1 calc PR A 2
C5A C 0.1856(9) 0.3755(13) 0.2068(6) 0.039(2) Uani 0.439(19) 1 d PDU A 2
H5A1 H 0.1702 0.4123 0.2446 0.059 Uiso 0.439(19) 1 calc PR A 2
H5A2 H 0.2340 0.3301 0.2202 0.059 Uiso 0.439(19) 1 calc PR A 2
H5A3 H 0.1492 0.3066 0.1850 0.059 Uiso 0.439(19) 1 calc PR A 2
C6 C -0.03358(7) 0.80603(15) 0.09236(6) 0.0185(2) Uani 1 1 d . A .
C7 C -0.04530(9) 0.8058(2) 0.01940(7) 0.0310(4) Uani 1 1 d . . .
H7A H -0.0859 0.8696 0.0008 0.047 Uiso 1 1 calc R A .
H7B H -0.0575 0.7104 0.0031 0.047 Uiso 1 1 calc R . .
H7C H 0.0000 0.8373 0.0074 0.047 Uiso 1 1 calc R . .
C8 C -0.01135(9) 0.95256(17) 0.11883(8) 0.0299(3) Uani 1 1 d . . .
H8A H 0.0312 0.9854 0.1028 0.045 Uiso 1 1 calc R A .
H8B H 0.0018 0.9490 0.1658 0.045 Uiso 1 1 calc R . .
H8C H -0.0528 1.0175 0.1048 0.045 Uiso 1 1 calc R . .
C9 C -0.10373(9) 0.7595(2) 0.11193(9) 0.0363(4) Uani 1 1 d . . .
H9A H -0.1439 0.8251 0.0943 0.054 Uiso 1 1 calc R A .
H9B H -0.0953 0.7585 0.1589 0.054 Uiso 1 1 calc R . .
H9C H -0.1173 0.6647 0.0953 0.054 Uiso 1 1 calc R . .
C10 C 0.13832(7) 0.78664(16) 0.08705(6) 0.0197(3) Uani 1 1 d . . .
C11 C 0.17441(8) 0.89888(17) 0.12249(7) 0.0258(3) Uani 1 1 d . A .
H11 H 0.1677 0.9164 0.1646 0.031 Uiso 1 1 calc R . .
C12 C 0.22016(9) 0.98510(19) 0.09621(9) 0.0348(4) Uani 1 1 d . . .
H12 H 0.2455 1.0610 0.1205 0.042 Uiso 1 1 calc R A .
C13 C 0.22879(9) 0.9604(2) 0.03454(9) 0.0434(5) Uani 1 1 d . A .
H13 H 0.2601 1.0197 0.0166 0.052 Uiso 1 1 calc R . .
C14 C 0.19237(10) 0.8506(2) -0.00090(8) 0.0428(5) Uani 1 1 d . . .
H14 H 0.1984 0.8351 -0.0433 0.051 Uiso 1 1 calc R A .
C15 C 0.14672(8) 0.7622(2) 0.02481(7) 0.0299(3) Uani 1 1 d . A .
H15 H 0.1217 0.6863 0.0003 0.036 Uiso 1 1 calc R . .
C16 C -0.10369(7) 0.32503(14) 0.35095(6) 0.0161(2) Uani 1 1 d . A .
C17 C -0.16231(8) 0.56885(15) 0.35674(6) 0.0206(3) Uani 1 1 d . A .
C18 C -0.16423(13) 0.6924(2) 0.31120(10) 0.0509(6) Uani 1 1 d . . .
H18A H -0.1879 0.6632 0.2675 0.076 Uiso 1 1 calc R A .
H18B H -0.1137 0.7238 0.3124 0.076 Uiso 1 1 calc R . .
H18C H -0.1924 0.7699 0.3244 0.076 Uiso 1 1 calc R . .
C19 C -0.12724(10) 0.61599(19) 0.42486(8) 0.0346(4) Uani 1 1 d . . .
H19A H -0.0762 0.6460 0.4271 0.052 Uiso 1 1 calc R A .
H19B H -0.1274 0.5376 0.4546 0.052 Uiso 1 1 calc R . .
H19C H -0.1555 0.6948 0.4367 0.052 Uiso 1 1 calc R . .
C20 C -0.24007(9) 0.5135(2) 0.35199(9) 0.0366(4) Uani 1 1 d . . .
H20A H -0.2592 0.4746 0.3090 0.055 Uiso 1 1 calc R A .
H20B H -0.2721 0.5906 0.3597 0.055 Uiso 1 1 calc R . .
H20C H -0.2391 0.4397 0.3842 0.055 Uiso 1 1 calc R . .
C21 C -0.02630(7) 0.13713(14) 0.30851(6) 0.0191(2) Uani 1 1 d . A .
C22 C 0.03272(8) 0.16597(15) 0.27052(7) 0.0235(3) Uani 1 1 d . . .
H22A H 0.0092 0.2030 0.2281 0.035 Uiso 1 1 calc R A .
H22B H 0.0587 0.0783 0.2656 0.035 Uiso 1 1 calc R . .
H22C H 0.0681 0.2351 0.2935 0.035 Uiso 1 1 calc R . .
C23 C -0.07998(9) 0.02663(17) 0.27364(9) 0.0313(3) Uani 1 1 d . . .
H23A H -0.1180 0.0083 0.2979 0.047 Uiso 1 1 calc R A .
H23B H -0.0531 -0.0606 0.2699 0.047 Uiso 1 1 calc R . .
H23C H -0.1034 0.0610 0.2307 0.047 Uiso 1 1 calc R . .
C24 C 0.01129(10) 0.08674(18) 0.37556(7) 0.0332(4) Uani 1 1 d . . .
H24A H 0.0447 0.0087 0.3722 0.050 Uiso 1 1 calc R A .
H24B H -0.0262 0.0549 0.3981 0.050 Uiso 1 1 calc R . .
H24C H 0.0396 0.1643 0.3995 0.050 Uiso 1 1 calc R . .
C25 C -0.12517(7) 0.24798(14) 0.40418(6) 0.0181(2) Uani 1 1 d . . .
C26 C -0.18172(8) 0.14875(16) 0.39053(6) 0.0232(3) Uani 1 1 d . A .
H26 H -0.2080 0.1341 0.3475 0.028 Uiso 1 1 calc R . .
C27 C -0.19969(9) 0.07117(18) 0.43999(7) 0.0298(3) Uani 1 1 d . . .
H27 H -0.2383 0.0035 0.4309 0.036 Uiso 1 1 calc R A .
C28 C -0.16094(10) 0.09297(18) 0.50276(7) 0.0311(3) Uani 1 1 d . A .
H28 H -0.1727 0.0389 0.5365 0.037 Uiso 1 1 calc R . .
C29 C -0.10539(10) 0.19276(17) 0.51653(7) 0.0299(3) Uani 1 1 d . . .
H29 H -0.0796 0.2080 0.5597 0.036 Uiso 1 1 calc R A .
C30 C -0.08725(8) 0.27059(16) 0.46732(6) 0.0237(3) Uani 1 1 d . A .
H30 H -0.0491 0.3391 0.4767 0.028 Uiso 1 1 calc R . .

loop_
_atom_site_aniso_label
_atom_site_aniso_U_11
_atom_site_aniso_U_22
_atom_site_aniso_U_33
_atom_site_aniso_U_23
_atom_site_aniso_U_13
_atom_site_aniso_U_12
Co1 0.01284(7) 0.01464(8) 0.01248(7) -0.00185(6) 0.00313(5) -0.00232(6)
Br1 0.02217(8) 0.01746(7) 0.02126(6) -0.00272(5) 0.00472(6) -0.00768(6)
Cl1B 0.02217(8) 0.01746(7) 0.02126(6) -0.00272(5) 0.00472(6) -0.00768(6)
Br2 0.02325(7) 0.02879(9) 0.01394(7) 0.00069(6) -0.00038(5) -0.00665(6)
Cl2B 0.02325(7) 0.02879(9) 0.01394(7) 0.00069(6) -0.00038(5) -0.00665(6)
Si1 0.01353(15) 0.01593(17) 0.01373(14) -0.00164(12) 0.00368(11) 0.00005(12)
Si2 0.01261(15) 0.01490(16) 0.01505(14) 0.00190(12) 0.00329(11) -0.00021(12)
Cl1 0.0274(4) 0.02688(18) 0.02132(16) -0.01003(13) 0.0065(3) -0.0066(3)
Br1C 0.0274(4) 0.02688(18) 0.02132(16) -0.01003(13) 0.0065(3) -0.0066(3)
Cl2 0.0159(2) 0.0333(4) 0.02199(19) 0.00777(19) -0.00131(15) -0.00597(18)
Br2C 0.0159(2) 0.0333(4) 0.02199(19) 0.00777(19) -0.00131(15) -0.00597(18)
N2 0.0128(5) 0.0206(6) 0.0161(4) 0.0028(4) 0.0048(4) 0.0022(4)
N3 0.0158(5) 0.0140(5) 0.0178(5) 0.0018(4) 0.0035(4) -0.0005(4)
N4 0.0162(5) 0.0168(5) 0.0210(5) 0.0041(4) 0.0084(4) 0.0027(4)
C1 0.0139(5) 0.0212(6) 0.0115(5) -0.0014(4) 0.0030(4) 0.0009(4)
N1 0.0139(5) 0.0213(6) 0.0158(4) 0.0002(4) 0.0044(4) 0.0033(4)
C2 0.0141(5) 0.0207(6) 0.0218(6) -0.0017(5) 0.0036(4) 0.0045(5)
C3 0.0166(14) 0.0247(17) 0.050(3) -0.012(2) 0.0007(18) 0.0006(11)
C4 0.0267(19) 0.028(3) 0.032(2) -0.006(2) 0.0077(17) 0.0069(19)
C5 0.035(3) 0.055(4) 0.031(2) 0.019(3) 0.013(2) 0.033(3)
C3A 0.015(2) 0.029(2) 0.070(5) -0.011(3) -0.010(3) 0.0059(16)
C4A 0.053(5) 0.036(5) 0.034(3) 0.003(3) 0.024(3) 0.025(4)
C5A 0.038(4) 0.044(4) 0.041(4) 0.015(3) 0.019(4) 0.018(3)
C6 0.0150(6) 0.0233(7) 0.0172(5) 0.0038(5) 0.0039(4) 0.0054(5)
C7 0.0273(7) 0.0463(10) 0.0167(6) 0.0009(6) -0.0008(5) 0.0145(7)
C8 0.0326(8) 0.0254(8) 0.0297(7) -0.0010(6) 0.0029(6) 0.0088(6)
C9 0.0184(7) 0.0398(10) 0.0541(10) 0.0187(8) 0.0152(7) 0.0113(6)
C10 0.0135(5) 0.0284(7) 0.0176(5) 0.0059(5) 0.0044(4) 0.0029(5)
C11 0.0225(7) 0.0275(8) 0.0277(7) 0.0064(6) 0.0064(5) -0.0010(6)
C12 0.0215(7) 0.0325(9) 0.0496(10) 0.0151(8) 0.0058(7) -0.0035(6)
C13 0.0216(8) 0.0626(13) 0.0477(10) 0.0304(10) 0.0115(7) -0.0012(8)
C14 0.0274(8) 0.0782(15) 0.0261(7) 0.0205(9) 0.0129(6) 0.0047(9)
C15 0.0205(7) 0.0526(11) 0.0174(6) 0.0062(6) 0.0059(5) 0.0019(6)
C16 0.0130(5) 0.0176(6) 0.0167(5) 0.0023(5) 0.0013(4) -0.0024(4)
C17 0.0199(6) 0.0212(7) 0.0232(6) 0.0017(5) 0.0099(5) 0.0054(5)
C18 0.0746(15) 0.0338(10) 0.0592(12) 0.0230(9) 0.0466(11) 0.0338(10)
C19 0.0329(8) 0.0288(8) 0.0388(8) -0.0133(7) 0.0014(7) 0.0045(7)
C20 0.0177(7) 0.0481(11) 0.0459(9) -0.0174(8) 0.0110(6) 0.0028(7)
C21 0.0205(6) 0.0140(6) 0.0222(6) 0.0002(5) 0.0035(5) 0.0013(5)
C22 0.0219(7) 0.0169(6) 0.0330(7) -0.0008(5) 0.0088(5) 0.0024(5)
C23 0.0312(8) 0.0207(7) 0.0440(9) -0.0093(7) 0.0129(7) -0.0084(6)
C24 0.0433(9) 0.0277(8) 0.0269(7) 0.0067(6) 0.0045(6) 0.0160(7)
C25 0.0185(6) 0.0196(6) 0.0160(5) 0.0028(5) 0.0034(4) -0.0017(5)
C26 0.0201(6) 0.0286(8) 0.0200(6) 0.0050(5) 0.0025(5) -0.0062(5)
C27 0.0276(7) 0.0332(9) 0.0289(7) 0.0085(6) 0.0069(6) -0.0098(6)
C28 0.0400(9) 0.0331(9) 0.0227(6) 0.0107(6) 0.0120(6) -0.0020(7)
C29 0.0437(9) 0.0289(8) 0.0154(6) 0.0041(5) 0.0030(6) -0.0010(7)
C30 0.0289(7) 0.0213(7) 0.0184(6) 0.0010(5) 0.0000(5) -0.0036(6)

loop_
_atom_type_symbol
_atom_type_description
_atom_type_scat_dispersion_real
_atom_type_scat_dispersion_imag
_atom_type_scat_source
C C 0.0015 0.0009 'International Tables Vol C Tables 4.2.6.8 and 6.1.1.4'
H H 0.0000 0.0000 'International Tables Vol C Tables 4.2.6.8 and 6.1.1.4'
N N 0.0030 0.0019 'International Tables Vol C Tables 4.2.6.8 and 6.1.1.4'
Cl Cl 0.0998 0.0984 'International Tables Vol C Tables 4.2.6.8 and 6.1.1.4'
Co Co 0.3050 0.6296 'International Tables Vol C Tables 4.2.6.8 and 6.1.1.4'
Br Br 0.1811 1.6452 'International Tables Vol C Tables 4.2.6.8 and 6.1.1.4'
Si Si 0.0522 0.0431 'International Tables Vol C Tables 4.2.6.8 and 6.1.1.4'

loop_
_geom_angle_atom_site_label_1
_geom_angle_atom_site_label_2
_geom_angle_atom_site_label_3
_geom_angle
Si2 Co1 Cl1B 146.1(5)
Si2 Co1 Cl2B 87.7(5)
Cl1B Co1 Cl2B 107.5(7)
Si2 Co1 Si1 95.00(2)
Cl1B Co1 Si1 91.1(5)
Cl2B Co1 Si1 141.9(5)
Si2 Co1 Br1 155.939(13)
Cl1B Co1 Br1 10.0(5)
Cl2B Co1 Br1 102.3(5)
Si1 Co1 Br1 90.477(16)
Si2 Co1 Br2 86.83(2)
Cl1B Co1 Br2 102.5(5)
Cl2B Co1 Br2 10.7(5)
Si1 Co1 Br2 152.597(14)
Br1 Co1 Br2 98.940(16)
N1 Si1 N2 71.96(5)
N1 Si1 Cl1 100.53(4)
N2 Si1 Cl1 103.68(5)
N1 Si1 Br1C 106.9(4)
N2 Si1 Br1C 104.2(6)
Cl1 Si1 Br1C 6.5(4)
N1 Si1 Co1 117.38(4)
N2 Si1 Co1 123.42(4)
Cl1 Si1 Co1 125.78(4)
Br1C Si1 Co1 122.0(5)
N1 Si1 C1 35.84(5)
N2 Si1 C1 36.24(5)
Cl1 Si1 C1 107.21(4)
Br1C Si1 C1 111.5(5)
Co1 Si1 C1 126.42(4)
N3 Si2 N4 72.14(5)
N3 Si2 Cl2 102.69(4)
N4 Si2 Cl2 100.35(5)
N3 Si2 Br2C 96.0(4)
N4 Si2 Br2C 96.1(4)
Cl2 Si2 Br2C 7.1(3)
N3 Si2 Co1 123.39(4)
N4 Si2 Co1 119.30(4)
Cl2 Si2 Co1 125.39(2)
Br2C Si2 Co1 132.3(3)
N3 Si2 C16 36.17(5)
N4 Si2 C16 36.00(5)
Cl2 Si2 C16 105.40(4)
Br2C Si2 C16 98.6(3)
Co1 Si2 C16 128.92(4)
C1 N2 C6 131.07(11)
C1 N2 Si1 90.47(8)
C6 N2 Si1 138.26(9)
C16 N3 C21 131.71(11)
C16 N3 Si2 90.86(8)
C21 N3 Si2 135.63(9)
C16 N4 C17 132.38(11)
C16 N4 Si2 90.76(8)
C17 N4 Si2 136.56(9)
N1 C1 N2 106.21(11)
N1 C1 C10 126.06(11)
N2 C1 C10 127.68(12)
N1 C1 Si1 53.13(6)
N2 C1 Si1 53.29(6)
C10 C1 Si1 173.91(9)
C1 N1 C2 132.86(11)
C1 N1 Si1 91.03(8)
C2 N1 Si1 136.10(9)
N1 C2 C5 105.7(4)
N1 C2 C4A 109.5(5)
C5 C2 C4A 121.6(5)
N1 C2 C3A 110.3(3)
C5 C2 C3A 93.5(5)
C4A C2 C3A 115.0(5)
N1 C2 C5A 106.4(6)
C5 C2 C5A 15.2(7)
C4A C2 C5A 108.3(6)
C3A C2 C5A 107.0(6)
N1 C2 C4 109.4(4)
C5 C2 C4 109.0(4)
C4A C2 C4 14.5(6)
C3A C2 C4 126.2(5)
C5A C2 C4 94.9(6)
N1 C2 C3 113.5(2)
C5 C2 C3 112.1(4)
C4A C2 C3 94.3(5)
C3A C2 C3 22.0(4)
C5A C2 C3 123.5(6)
C4 C2 C3 106.9(3)
C2 C3 H3A 109.5
C2 C3 H3B 109.5
H3A C3 H3B 109.5
C2 C3 H3C 109.5
H3A C3 H3C 109.5
H3B C3 H3C 109.5
C2 C4 H4A 109.5
C2 C4 H4B 109.5
H4A C4 H4B 109.5
C2 C4 H4C 109.5
H4A C4 H4C 109.5
H4B C4 H4C 109.5
C2 C5 H5A 109.5
C2 C5 H5B 109.5
H5A C5 H5B 109.5
C2 C5 H5C 109.5
H5A C5 H5C 109.5
H5B C5 H5C 109.5
C2 C3A H3A1 109.5
C2 C3A H3A2 109.5
H3A1 C3A H3A2 109.5
C2 C3A H3A3 109.5
H3A1 C3A H3A3 109.5
H3A2 C3A H3A3 109.5
C2 C4A H4A1 109.5
C2 C4A H4A2 109.5
H4A1 C4A H4A2 109.5
C2 C4A H4A3 109.5
H4A1 C4A H4A3 109.5
H4A2 C4A H4A3 109.5
C2 C5A H5A1 109.5
C2 C5A H5A2 109.5
H5A1 C5A H5A2 109.5
C2 C5A H5A3 109.5
H5A1 C5A H5A3 109.5
H5A2 C5A H5A3 109.5
N2 C6 C9 105.42(11)
N2 C6 C8 111.40(11)
C9 C6 C8 109.94(13)
N2 C6 C7 109.54(11)
C9 C6 C7 110.25(13)
C8 C6 C7 110.20(13)
C6 C7 H7A 109.5
C6 C7 H7B 109.5
H7A C7 H7B 109.5
C6 C7 H7C 109.5
H7A C7 H7C 109.5
H7B C7 H7C 109.5
C6 C8 H8A 109.5
C6 C8 H8B 109.5
H8A C8 H8B 109.5
C6 C8 H8C 109.5
H8A C8 H8C 109.5
H8B C8 H8C 109.5
C6 C9 H9A 109.5
C6 C9 H9B 109.5
H9A C9 H9B 109.5
C6 C9 H9C 109.5
H9A C9 H9C 109.5
H9B C9 H9C 109.5
C11 C10 C15 120.31(14)
C11 C10 C1 119.34(12)
C15 C10 C1 120.25(13)
C12 C11 C10 119.79(15)
C12 C11 H11 120.1
C10 C11 H11 120.1
C13 C12 C11 119.89(17)
C13 C12 H12 120.1
C11 C12 H12 120.1
C14 C13 C12 120.41(16)
C14 C13 H13 119.8
C12 C13 H13 119.8
C13 C14 C15 120.58(16)
C13 C14 H14 119.7
C15 C14 H14 119.7
C14 C15 C10 119.01(17)
C14 C15 H15 120.5
C10 C15 H15 120.5
N4 C16 N3 106.15(11)
N4 C16 C25 127.52(12)
N3 C16 C25 126.33(12)
N4 C16 Si2 53.24(6)
N3 C16 Si2 52.96(6)
C25 C16 Si2 177.83(9)
N4 C17 C20 109.70(12)
N4 C17 C18 105.69(11)
C20 C17 C18 109.81(15)
N4 C17 C19 111.07(12)
C20 C17 C19 111.23(13)
C18 C17 C19 109.19(15)
C17 C18 H18A 109.5
C17 C18 H18B 109.5
H18A C18 H18B 109.5
C17 C18 H18C 109.5
H18A C18 H18C 109.5
H18B C18 H18C 109.5
C17 C19 H19A 109.5
C17 C19 H19B 109.5
H19A C19 H19B 109.5
C17 C19 H19C 109.5
H19A C19 H19C 109.5
H19B C19 H19C 109.5
C17 C20 H20A 109.5
C17 C20 H20B 109.5
H20A C20 H20B 109.5
C17 C20 H20C 109.5
H20A C20 H20C 109.5
H20B C20 H20C 109.5
N3 C21 C23 108.94(12)
N3 C21 C24 112.74(11)
C23 C21 C24 110.81(13)
N3 C21 C22 105.86(11)
C23 C21 C22 109.40(12)
C24 C21 C22 108.93(12)
C21 C22 H22A 109.5
C21 C22 H22B 109.5
H22A C22 H22B 109.5
C21 C22 H22C 109.5
H22A C22 H22C 109.5
H22B C22 H22C 109.5
C21 C23 H23A 109.5
C21 C23 H23B 109.5
H23A C23 H23B 109.5
C21 C23 H23C 109.5
H23A C23 H23C 109.5
H23B C23 H23C 109.5
C21 C24 H24A 109.5
C21 C24 H24B 109.5
H24A C24 H24B 109.5
C21 C24 H24C 109.5
H24A C24 H24C 109.5
H24B C24 H24C 109.5
C30 C25 C26 120.09(12)
C30 C25 C16 120.25(12)
C26 C25 C16 119.61(11)
C27 C26 C25 119.88(13)
C27 C26 H26 120.1
C25 C26 H26 120.1
C28 C27 C26 119.70(14)
C28 C27 H27 120.2
C26 C27 H27 120.2
C29 C28 C27 120.52(14)
C29 C28 H28 119.7
C27 C28 H28 119.7
C28 C29 C30 120.02(14)
C28 C29 H29 120.0
C30 C29 H29 120.0
C29 C30 C25 119.79(14)
C29 C30 H30 120.1
C25 C30 H30 120.1

loop_
_geom_bond_atom_site_label_1
_geom_bond_atom_site_label_2
_geom_bond_distance
Co1 Si2 2.1793(5)
Co1 Cl1B 2.183(16)
Co1 Cl2B 2.189(15)
Co1 Si1 2.1940(5)
Co1 Br1 2.3581(4)
Co1 Br2 2.3637(4)
Si1 N1 1.8190(12)
Si1 N2 1.8226(12)
Si1 Cl1 2.0908(10)
Si1 Br1C 2.162(16)
Si1 C1 2.2734(14)
Si2 N3 1.8132(12)
Si2 N4 1.8198(11)
Si2 Cl2 2.1064(10)
Si2 Br2C 2.160(14)
Si2 C16 2.2712(13)
N2 C1 1.3438(16)
N2 C6 1.4804(17)
N3 C16 1.3407(17)
N3 C21 1.4869(17)
N4 C16 1.3351(17)
N4 C17 1.4787(17)
C1 N1 1.3313(17)
C1 C10 1.4836(18)
N1 C2 1.4792(17)
C2 C5 1.510(7)
C2 C4A 1.512(8)
C2 C3A 1.517(6)
C2 C5A 1.530(9)
C2 C4 1.531(6)
C2 C3 1.537(5)
C3 H3A 0.9800
C3 H3B 0.9800
C3 H3C 0.9800
C4 H4A 0.9800
C4 H4B 0.9800
C4 H4C 0.9800
C5 H5A 0.9800
C5 H5B 0.9800
C5 H5C 0.9800
C3A H3A1 0.9800
C3A H3A2 0.9800
C3A H3A3 0.9800
C4A H4A1 0.9800
C4A H4A2 0.9800
C4A H4A3 0.9800
C5A H5A1 0.9800
C5A H5A2 0.9800
C5A H5A3 0.9800
C6 C9 1.521(2)
C6 C8 1.525(2)
C6 C7 1.5258(19)
C7 H7A 0.9800
C7 H7B 0.9800
C7 H7C 0.9800
C8 H8A 0.9800
C8 H8B 0.9800
C8 H8C 0.9800
C9 H9A 0.9800
C9 H9B 0.9800
C9 H9C 0.9800
C10 C11 1.390(2)
C10 C15 1.3936(19)
C11 C12 1.387(2)
C11 H11 0.9500
C12 C13 1.383(3)
C12 H12 0.9500
C13 C14 1.375(3)
C13 H13 0.9500
C14 C15 1.391(2)
C14 H14 0.9500
C15 H15 0.9500
C16 C25 1.4810(17)
C17 C20 1.518(2)
C17 C18 1.521(2)
C17 C19 1.523(2)
C18 H18A 0.9800
C18 H18B 0.9800
C18 H18C 0.9800
C19 H19A 0.9800
C19 H19B 0.9800
C19 H19C 0.9800
C20 H20A 0.9800
C20 H20B 0.9800
C20 H20C 0.9800
C21 C23 1.523(2)
C21 C24 1.524(2)
C21 C22 1.528(2)
C22 H22A 0.9800
C22 H22B 0.9800
C22 H22C 0.9800
C23 H23A 0.9800
C23 H23B 0.9800
C23 H23C 0.9800
C24 H24A 0.9800
C24 H24B 0.9800
C24 H24C 0.9800
C25 C30 1.3922(18)
C25 C26 1.3927(19)
C26 C27 1.3896(19)
C26 H26 0.9500
C27 C28 1.389(2)
C27 H27 0.9500
C28 C29 1.384(2)
C28 H28 0.9500
C29 C30 1.388(2)
C29 H29 0.9500
C30 H30 0.9500
